data_7205085
loop_
_publ_author_name
'Ganin, Eduard V.'
'Basok, Stepan S.'
'Yavolovskii, Arkadii A.'
'Botoshansky, Mark M.'
'Fonari, Marina S.'

_publ_section_title
;
 From chains to ladders in co-crystals with 2,3-thiophene-15-crown-5,
 2,3-naphtho-15-crown-5, and bis-(18-crown-6)-stilbene constructed by
 weak hydrogen bonding
;
_journal_issue 2
_journal_name_full CrystEngComm
_journal_page_first 674
_journal_paper_doi 10.1039/c005284c
_journal_volume 13
_journal_year 2011
_chemical_formula_moiety 'C18 H22 O5, C2 H4 N4 O, H2 O'
_chemical_formula_sum 'C20 H28 N4 O7'
_chemical_formula_weight 436.46
_chemical_name_common
;
2,3,5,6,8,9,11,12-octahydronaphtho(2,3-b)
(1,4,7,10,13)pentaoxacyclopentadecine 1,2,5-oxadiazole-3,4-diamine
monohydrate
;
_chemical_name_systematic
;
2,3,5,6,8,9,11,12-octahydronaphtho[2,3-b]
[1,4,7,10,13]pentaoxacyclopentadecine
1,2,5-oxadiazole-3,4-diamine monohydrate
;
_space_group_IT_number 14
_symmetry_cell_setting monoclinic
_symmetry_space_group_name_Hall '-P 2ybc'
_symmetry_space_group_name_H-M 'P 1 21/c 1'
_atom_sites_solution_hydrogens geom
_atom_sites_solution_primary direct
_atom_sites_solution_secondary difmap
_audit_creation_method SHELXL-97
_cell_angle_alpha 90.00
_cell_angle_beta 91.17(2)
_cell_angle_gamma 90.00
_cell_formula_units_Z 4
_cell_length_a 10.536(2)
_cell_length_b 15.585(4)
_cell_length_c 13.639(3)
_cell_measurement_reflns_used 16499
_cell_measurement_temperature 293(2)
_cell_measurement_theta_max 25.0
_cell_measurement_theta_min 1.93
_cell_volume 2239.1(9)
_computing_cell_refinement 'DENZO/SCALEPACK (Otwinowski & Minor, 1997)'
_computing_data_collection 'DENZO/SCALEPACK (Otwinowski & Minor, 1997)'
_computing_data_reduction 'DENZO/SCALEPACK (Otwinowski & Minor, 1997)'
_computing_molecular_graphics MERCURY
_computing_structure_refinement 'SHELXL-97 (Sheldrick, 1997)'
_computing_structure_solution 'SHELXS-97 (Sheldrick, 1990)'
_diffrn_ambient_temperature 293(2)
_diffrn_measured_fraction_theta_full 0.931
_diffrn_measured_fraction_theta_max 0.931
_diffrn_measurement_device_type 'Nonis KappaCCD'
_diffrn_measurement_method 'phi- and omega-scans'
_diffrn_radiation_monochromator graphite
_diffrn_radiation_source 'fine-focus sealed tube'
_diffrn_radiation_type MoK\a
_diffrn_radiation_wavelength 0.71073
_diffrn_reflns_av_R_equivalents 0.1072
_diffrn_reflns_av_sigmaI/netI 0.1049
_diffrn_reflns_limit_h_max 11
_diffrn_reflns_limit_h_min -12
_diffrn_reflns_limit_k_max 16
_diffrn_reflns_limit_k_min -18
_diffrn_reflns_limit_l_max 15
_diffrn_reflns_limit_l_min -16
_diffrn_reflns_number 16152
_diffrn_reflns_theta_full 25.28
_diffrn_reflns_theta_max 25.28
_diffrn_reflns_theta_min 1.93
_exptl_absorpt_coefficient_mu 0.099
_exptl_absorpt_correction_type none
_exptl_crystal_colour colorless
_exptl_crystal_density_diffrn 1.295
_exptl_crystal_density_method 'not measured'
_exptl_crystal_description prism
_exptl_crystal_F_000 928
_exptl_crystal_size_max 0.40
_exptl_crystal_size_mid 0.28
_exptl_crystal_size_min 0.18
_refine_diff_density_max 0.138
_refine_diff_density_min -0.134
_refine_diff_density_rms 0.030
_refine_ls_extinction_coef 0.0109(6)
_refine_ls_extinction_expression Fc^*^=kFc[1+0.001xFc^2^\l^3^/sin(2\q)]^-1/4^
_refine_ls_extinction_method SHELXL
_refine_ls_goodness_of_fit_ref 0.846
_refine_ls_hydrogen_treatment mixed
_refine_ls_matrix_type full
_refine_ls_number_parameters 299
_refine_ls_number_reflns 3788
_refine_ls_number_restraints 2
_refine_ls_restrained_S_all 0.847
_refine_ls_R_factor_all 0.1325
_refine_ls_R_factor_gt 0.0365
_refine_ls_shift/su_max 0.001
_refine_ls_shift/su_mean 0.000
_refine_ls_structure_factor_coef Fsqd
_refine_ls_weighting_details 'calc w=1/[\s^2^(Fo^2^)+(0.0139P)^2^+0.0000P] where P=(Fo^2^+2Fc^2^)/3'
_refine_ls_weighting_scheme calc
_refine_ls_wR_factor_gt 0.0616
_refine_ls_wR_factor_ref 0.0760
_reflns_number_gt 1560
_reflns_number_total 3788
_reflns_threshold_expression >2sigma(I)
_cod_data_source_file C005284C.TXT
_cod_data_source_block bas6r
_cod_depositor_comments
;
The following automatic conversions were performed:
'_symmetry_cell_setting' value 'Monoclinic' changed to 'monoclinic'
according to '/home/saulius/struct/CIF-dictionaries/cif_core.dic'
dictionary named 'cif_core.dic' version 2.4.1 from 2010-06-29.

Automatic conversion script
Id: cif_fix_enum 1555 2011-01-17 13:19:09Z saulius 
;
_cod_original_sg_symbol_H-M 'P 21/c'
_cod_database_code 7205085

loop_
_symmetry_equiv_pos_as_xyz
'x, y, z'
'-x, y+1/2, -z+1/2'
'-x, -y, -z'
'x, -y-1/2, z-1/2'

loop_
_atom_site_label
_atom_site_type_symbol
_atom_site_fract_x
_atom_site_fract_y
_atom_site_fract_z
_atom_site_U_iso_or_equiv
_atom_site_adp_type
_atom_site_occupancy
_atom_site_symmetry_multiplicity
_atom_site_calc_flag
_atom_site_refinement_flags
_atom_site_disorder_assembly
_atom_site_disorder_group
O1 O 0.34939(12) 0.29357(10) 0.11321(11) 0.0651(5) Uani 1 1 d . . .
O2 O 0.39774(15) 0.17346(12) -0.02872(13) 0.0787(5) Uani 1 1 d . . .
O3 O 0.16357(16) 0.08757(10) -0.05127(12) 0.0818(5) Uani 1 1 d . . .
O4 O -0.01881(14) 0.21094(12) -0.00638(13) 0.0745(5) Uani 1 1 d . . .
O5 O 0.10931(12) 0.31585(10) 0.12292(11) 0.0664(5) Uani 1 1 d . . .
O6 O 0.31580(14) 0.58905(13) -0.29381(17) 0.0855(6) Uani 1 1 d . . .
N1 N 0.1967(2) 0.3821(2) -0.30236(18) 0.0894(9) Uani 1 1 d D . .
H1N1 H 0.210(3) 0.363(2) -0.3575(17) 0.134 Uiso 1 1 d D . .
H2N1 H 0.204(3) 0.3471(18) -0.255(2) 0.134 Uiso 1 1 d D . .
N2 N 0.2026(2) 0.46692(16) -0.10239(19) 0.0827(8) Uani 1 1 d D . .
H1N2 H 0.221(2) 0.4969(17) -0.0506(17) 0.124 Uiso 1 1 d D . .
H2N2 H 0.205(2) 0.4070(13) -0.107(2) 0.124 Uiso 1 1 d D . .
N3 N 0.28797(16) 0.57880(15) -0.19469(18) 0.0698(6) Uani 1 1 d . . .
N4 N 0.28766(19) 0.51338(18) -0.34511(17) 0.0812(7) Uani 1 1 d . . .
C1 C 0.31323(19) 0.37714(17) 0.12533(16) 0.0549(7) Uani 1 1 d . . .
C2 C 0.47651(17) 0.27911(16) 0.08046(18) 0.0731(8) Uani 1 1 d . . .
H2A H 0.5374 0.2908 0.1331 0.088 Uiso 1 1 calc R . .
H2B H 0.4949 0.3164 0.0256 0.088 Uiso 1 1 calc R . .
C3 C 0.4841(2) 0.18725(17) 0.0500(2) 0.0782(8) Uani 1 1 d . . .
H3A H 0.5696 0.1738 0.0300 0.094 Uiso 1 1 calc R . .
H3B H 0.4632 0.1503 0.1046 0.094 Uiso 1 1 calc R . .
C4 C 0.3877(2) 0.08563(18) -0.0574(2) 0.0847(8) Uani 1 1 d . . .
H4A H 0.3890 0.0492 0.0003 0.102 Uiso 1 1 calc R . .
H4B H 0.4590 0.0701 -0.0976 0.102 Uiso 1 1 calc R . .
C5 C 0.2672(2) 0.07306(17) -0.11362(19) 0.0921(9) Uani 1 1 d . . .
H5A H 0.2631 0.1127 -0.1685 0.110 Uiso 1 1 calc R . .
H5B H 0.2633 0.0151 -0.1393 0.110 Uiso 1 1 calc R . .
C6 C 0.0448(3) 0.09340(17) -0.1011(2) 0.0928(9) Uani 1 1 d . . .
H6A H 0.0197 0.0377 -0.1265 0.111 Uiso 1 1 calc R . .
H6B H 0.0499 0.1332 -0.1556 0.111 Uiso 1 1 calc R . .
C7 C -0.0491(2) 0.12449(18) -0.0288(2) 0.0907(9) Uani 1 1 d . . .
H7A H -0.1345 0.1207 -0.0564 0.109 Uiso 1 1 calc R . .
H7B H -0.0446 0.0897 0.0302 0.109 Uiso 1 1 calc R . .
C8 C -0.07568(19) 0.24009(17) 0.0796(2) 0.0844(9) Uani 1 1 d . . .
H8A H -0.0575 0.2005 0.1330 0.101 Uiso 1 1 calc R . .
H8B H -0.1670 0.2432 0.0699 0.101 Uiso 1 1 calc R . .
C9 C -0.02463(18) 0.32633(16) 0.10431(19) 0.0780(8) Uani 1 1 d . . .
H9A H -0.0395 0.3657 0.0502 0.094 Uiso 1 1 calc R . .
H9B H -0.0655 0.3490 0.1619 0.094 Uiso 1 1 calc R . .
C10 C 0.17936(19) 0.38960(17) 0.13049(16) 0.0567(7) Uani 1 1 d . . .
C11 C 0.1316(2) 0.47023(17) 0.14158(15) 0.0616(7) Uani 1 1 d . . .
H11 H 0.0441 0.4781 0.1436 0.074 Uiso 1 1 calc R . .
C12 C 0.2126(2) 0.54190(18) 0.15000(16) 0.0584(7) Uani 1 1 d . . .
C13 C 0.1662(2) 0.62559(19) 0.16411(18) 0.0745(8) Uani 1 1 d . . .
H13 H 0.0791 0.6344 0.1671 0.089 Uiso 1 1 calc R . .
C14 C 0.2459(3) 0.69395(18) 0.17352(19) 0.0870(9) Uani 1 1 d . . .
H14 H 0.2130 0.7487 0.1827 0.104 Uiso 1 1 calc R . .
C15 C 0.3775(3) 0.68200(19) 0.16938(19) 0.0855(8) Uani 1 1 d . . .
H15 H 0.4320 0.7287 0.1756 0.103 Uiso 1 1 calc R . .
C16 C 0.4251(2) 0.60204(19) 0.15634(18) 0.0758(8) Uani 1 1 d . . .
H16 H 0.5126 0.5947 0.1542 0.091 Uiso 1 1 calc R . .
C17 C 0.3455(2) 0.52969(18) 0.14599(16) 0.0606(7) Uani 1 1 d . . .
C18 C 0.39231(19) 0.44531(17) 0.13264(16) 0.0624(7) Uani 1 1 d . . .
H18 H 0.4794 0.4366 0.1288 0.075 Uiso 1 1 calc R . .
C19 C 0.2436(2) 0.46109(19) -0.2808(2) 0.0594(7) Uani 1 1 d . . .
C20 C 0.24590(19) 0.50128(19) -0.1876(2) 0.0551(7) Uani 1 1 d . . .
O1W O 0.19764(15) 0.28481(13) -0.10144(15) 0.0890(6) Uani 1 1 d . . .
H1W H 0.263(2) 0.2571(18) -0.085(2) 0.134 Uiso 1 1 d . . .
H2W H 0.133(2) 0.2631(18) -0.074(2) 0.134 Uiso 1 1 d . . .

loop_
_atom_site_aniso_label
_atom_site_aniso_U_11
_atom_site_aniso_U_22
_atom_site_aniso_U_33
_atom_site_aniso_U_23
_atom_site_aniso_U_13
_atom_site_aniso_U_12
O1 0.0498(9) 0.0692(13) 0.0763(13) -0.0005(9) 0.0057(8) 0.0093(8)
O2 0.0846(11) 0.0735(15) 0.0780(14) -0.0013(12) -0.0001(10) 0.0162(11)
O3 0.0857(12) 0.0937(15) 0.0659(13) 0.0006(10) 0.0008(10) 0.0145(10)
O4 0.0749(11) 0.0696(14) 0.0790(15) -0.0071(11) -0.0017(9) -0.0032(9)
O5 0.0445(9) 0.0776(14) 0.0771(13) -0.0058(10) 0.0014(8) 0.0032(8)
O6 0.0859(11) 0.0765(16) 0.0946(18) 0.0161(14) 0.0126(11) -0.0079(10)
N1 0.0994(15) 0.085(2) 0.084(2) -0.0178(17) 0.0057(17) -0.0110(15)
N2 0.1007(15) 0.084(2) 0.063(2) 0.0030(17) 0.0046(14) 0.0022(16)
N3 0.0629(12) 0.0694(18) 0.077(2) -0.0047(15) 0.0047(11) 0.0016(12)
N4 0.0910(15) 0.084(2) 0.0684(18) -0.0050(16) 0.0051(12) -0.0096(13)
C1 0.0490(15) 0.065(2) 0.0504(17) 0.0021(14) -0.0011(11) 0.0092(13)
C2 0.0454(14) 0.082(2) 0.092(2) 0.0007(17) 0.0043(12) 0.0103(13)
C3 0.0564(14) 0.082(2) 0.096(2) 0.0066(19) 0.0045(15) 0.0153(14)
C4 0.0919(19) 0.082(2) 0.081(2) -0.0092(18) 0.0194(16) 0.0214(17)
C5 0.112(2) 0.094(2) 0.071(2) -0.0179(18) 0.0150(19) 0.0067(17)
C6 0.103(2) 0.080(2) 0.095(3) -0.0080(18) -0.026(2) 0.0025(17)
C7 0.0864(19) 0.074(2) 0.111(3) -0.005(2) -0.0155(18) -0.0076(17)
C8 0.0522(15) 0.095(3) 0.106(3) -0.006(2) 0.0065(15) -0.0046(15)
C9 0.0460(15) 0.089(2) 0.099(2) -0.0175(17) 0.0037(13) 0.0027(13)
C10 0.0486(15) 0.075(2) 0.0461(17) -0.0023(15) -0.0011(11) 0.0019(14)
C11 0.0509(14) 0.080(2) 0.0535(18) -0.0040(15) 0.0007(11) 0.0110(15)
C12 0.0649(16) 0.066(2) 0.0444(17) -0.0027(14) -0.0007(12) 0.0072(14)
C13 0.0808(18) 0.076(2) 0.067(2) -0.0053(17) 0.0038(15) 0.0107(17)
C14 0.106(2) 0.073(3) 0.082(2) -0.0049(18) 0.0060(18) 0.0122(18)
C15 0.102(2) 0.075(2) 0.080(2) -0.0010(18) -0.0006(16) -0.0087(17)
C16 0.0707(16) 0.078(2) 0.078(2) 0.0037(18) -0.0050(14) -0.0061(17)
C17 0.0589(16) 0.072(2) 0.0506(18) 0.0007(15) -0.0027(12) 0.0016(14)
C18 0.0453(13) 0.078(2) 0.0634(19) 0.0020(15) -0.0006(11) 0.0026(14)
C19 0.0501(14) 0.062(2) 0.066(2) -0.0061(19) 0.0000(13) 0.0019(13)
C20 0.0439(13) 0.059(2) 0.062(2) 0.0006(18) -0.0009(13) 0.0069(12)
O1W 0.0954(14) 0.0804(16) 0.0913(16) 0.0237(11) 0.0035(12) 0.0079(11)

loop_
_atom_type_symbol
_atom_type_description
_atom_type_scat_dispersion_real
_atom_type_scat_dispersion_imag
_atom_type_scat_source
C C 0.0033 0.0016 'International Tables Vol C Tables 4.2.6.8 and 6.1.1.4'
H H 0.0000 0.0000 'International Tables Vol C Tables 4.2.6.8 and 6.1.1.4'
N N 0.0061 0.0033 'International Tables Vol C Tables 4.2.6.8 and 6.1.1.4'
O O 0.0106 0.0060 'International Tables Vol C Tables 4.2.6.8 and 6.1.1.4'

loop_
_geom_angle_atom_site_label_1
_geom_angle_atom_site_label_2
_geom_angle_atom_site_label_3
_geom_angle
_geom_angle_site_symmetry_1
_geom_angle_site_symmetry_3
_geom_angle_publ_flag
C1 O1 C2 116.75(17) . . ?
C3 O2 C4 113.5(2) . . ?
C6 O3 C5 114.0(2) . . ?
C8 O4 C7 112.9(2) . . ?
C10 O5 C9 116.34(18) . . ?
N3 O6 N4 109.91(18) . . ?
C19 N1 H1N1 117(2) . . ?
C19 N1 H2N1 113(2) . . ?
H1N1 N1 H2N1 117(3) . . ?
C20 N2 H1N2 114(2) . . ?
C20 N2 H2N2 109.3(18) . . ?
H1N2 N2 H2N2 126(3) . . ?
C20 N3 O6 105.0(2) . . ?
C19 N4 O6 105.5(2) . . ?
C18 C1 O1 125.7(2) . . ?
C18 C1 C10 119.8(2) . . ?
O1 C1 C10 114.4(2) . . ?
O1 C2 C3 106.98(18) . . ?
O1 C2 H2A 110.3 . . ?
C3 C2 H2A 110.3 . . ?
O1 C2 H2B 110.3 . . ?
C3 C2 H2B 110.3 . . ?
H2A C2 H2B 108.6 . . ?
O2 C3 C2 108.7(2) . . ?
O2 C3 H3A 109.9 . . ?
C2 C3 H3A 109.9 . . ?
O2 C3 H3B 109.9 . . ?
C2 C3 H3B 109.9 . . ?
H3A C3 H3B 108.3 . . ?
O2 C4 C5 109.0(2) . . ?
O2 C4 H4A 109.9 . . ?
C5 C4 H4A 109.9 . . ?
O2 C4 H4B 109.9 . . ?
C5 C4 H4B 109.9 . . ?
H4A C4 H4B 108.3 . . ?
O3 C5 C4 109.3(2) . . ?
O3 C5 H5A 109.8 . . ?
C4 C5 H5A 109.8 . . ?
O3 C5 H5B 109.8 . . ?
C4 C5 H5B 109.8 . . ?
H5A C5 H5B 108.3 . . ?
O3 C6 C7 107.2(2) . . ?
O3 C6 H6A 110.3 . . ?
C7 C6 H6A 110.3 . . ?
O3 C6 H6B 110.3 . . ?
C7 C6 H6B 110.3 . . ?
H6A C6 H6B 108.5 . . ?
O4 C7 C6 107.6(2) . . ?
O4 C7 H7A 110.2 . . ?
C6 C7 H7A 110.2 . . ?
O4 C7 H7B 110.2 . . ?
C6 C7 H7B 110.2 . . ?
H7A C7 H7B 108.5 . . ?
O4 C8 C9 108.9(2) . . ?
O4 C8 H8A 109.9 . . ?
C9 C8 H8A 109.9 . . ?
O4 C8 H8B 109.9 . . ?
C9 C8 H8B 109.9 . . ?
H8A C8 H8B 108.3 . . ?
O5 C9 C8 106.68(19) . . ?
O5 C9 H9A 110.4 . . ?
C8 C9 H9A 110.4 . . ?
O5 C9 H9B 110.4 . . ?
C8 C9 H9B 110.4 . . ?
H9A C9 H9B 108.6 . . ?
C11 C10 O5 125.6(2) . . ?
C11 C10 C1 119.9(2) . . ?
O5 C10 C1 114.5(2) . . ?
C10 C11 C12 121.0(2) . . ?
C10 C11 H11 119.5 . . ?
C12 C11 H11 119.5 . . ?
C13 C12 C11 122.3(2) . . ?
C13 C12 C17 118.5(2) . . ?
C11 C12 C17 119.3(2) . . ?
C14 C13 C12 121.5(2) . . ?
C14 C13 H13 119.2 . . ?
C12 C13 H13 119.2 . . ?
C13 C14 C15 120.1(3) . . ?
C13 C14 H14 120.0 . . ?
C15 C14 H14 120.0 . . ?
C16 C15 C14 119.7(3) . . ?
C16 C15 H15 120.1 . . ?
C14 C15 H15 120.1 . . ?
C15 C16 C17 121.8(2) . . ?
C15 C16 H16 119.1 . . ?
C17 C16 H16 119.1 . . ?
C16 C17 C12 118.4(2) . . ?
C16 C17 C18 123.2(2) . . ?
C12 C17 C18 118.5(2) . . ?
C1 C18 C17 121.5(2) . . ?
C1 C18 H18 119.2 . . ?
C17 C18 H18 119.2 . . ?
N4 C19 N1 124.1(3) . . ?
N4 C19 C20 109.3(3) . . ?
N1 C19 C20 126.5(3) . . ?
N3 C20 N2 123.5(3) . . ?
N3 C20 C19 110.2(3) . . ?
N2 C20 C19 126.1(3) . . ?
H1W O1W H2W 109(3) . . ?

loop_
_geom_bond_atom_site_label_1
_geom_bond_atom_site_label_2
_geom_bond_distance
_geom_bond_site_symmetry_2
_geom_bond_publ_flag
O1 C1 1.368(2) . ?
O1 C2 1.438(2) . ?
O2 C3 1.409(3) . ?
O2 C4 1.427(3) . ?
O3 C6 1.415(2) . ?
O3 C5 1.415(2) . ?
O4 C8 1.404(3) . ?
O4 C7 1.416(3) . ?
O5 C10 1.369(2) . ?
O5 C9 1.438(2) . ?
O6 N3 1.398(2) . ?
O6 N4 1.400(2) . ?
N1 C19 1.357(3) . ?
N1 H1N1 0.82(2) . ?
N1 H2N1 0.85(2) . ?
N2 C20 1.367(3) . ?
N2 H1N2 0.867(18) . ?
N2 H2N2 0.936(19) . ?
N3 C20 1.291(3) . ?
N4 C19 1.291(3) . ?
C1 C18 1.353(3) . ?
C1 C10 1.427(3) . ?
C2 C3 1.493(3) . ?
C2 H2A 0.9700 . ?
C2 H2B 0.9700 . ?
C3 H3A 0.9700 . ?
C3 H3B 0.9700 . ?
C4 C5 1.483(3) . ?
C4 H4A 0.9700 . ?
C4 H4B 0.9700 . ?
C5 H5A 0.9700 . ?
C5 H5B 0.9700 . ?
C6 C7 1.492(3) . ?
C6 H6A 0.9700 . ?
C6 H6B 0.9700 . ?
C7 H7A 0.9700 . ?
C7 H7B 0.9700 . ?
C8 C9 1.484(3) . ?
C8 H8A 0.9700 . ?
C8 H8B 0.9700 . ?
C9 H9A 0.9700 . ?
C9 H9B 0.9700 . ?
C10 C11 1.363(3) . ?
C11 C12 1.409(3) . ?
C11 H11 0.9300 . ?
C12 C13 1.407(3) . ?
C12 C17 1.415(3) . ?
C13 C14 1.361(3) . ?
C13 H13 0.9300 . ?
C14 C15 1.401(3) . ?
C14 H14 0.9300 . ?
C15 C16 1.356(3) . ?
C15 H15 0.9300 . ?
C16 C17 1.411(3) . ?
C16 H16 0.9300 . ?
C17 C18 1.418(3) . ?
C18 H18 0.9300 . ?
C19 C20 1.417(3) . ?
O1W H1W 0.84(2) . ?
O1W H2W 0.86(2) . ?

loop_
_geom_hbond_atom_site_label_D
_geom_hbond_atom_site_label_H
_geom_hbond_atom_site_label_A
_geom_hbond_distance_DH
_geom_hbond_distance_HA
_geom_hbond_distance_DA
_geom_hbond_angle_DHA
_geom_hbond_site_symmetry_A
N2 H2N2 O1W 0.936(19) 1.91(2) 2.839(3) 173(3) .
N1 H2N1 O1W 0.85(2) 2.31(2) 3.131(3) 163(3) .
O1W H2W O4 0.86(2) 2.03(2) 2.886(2) 179(3) .
O1W H1W O2 0.84(2) 2.07(2) 2.890(2) 168(3) .

loop_
_geom_torsion_atom_site_label_1
_geom_torsion_atom_site_label_2
_geom_torsion_atom_site_label_3
_geom_torsion_atom_site_label_4
_geom_torsion
_geom_torsion_site_symmetry_1
_geom_torsion_site_symmetry_2
_geom_torsion_site_symmetry_3
_geom_torsion_site_symmetry_4
_geom_torsion_publ_flag
N4 O6 N3 C20 0.1(2) . . . . ?
N3 O6 N4 C19 0.9(2) . . . . ?
C2 O1 C1 C18 -17.0(3) . . . . ?
C2 O1 C1 C10 163.16(18) . . . . ?
C1 O1 C2 C3 -166.8(2) . . . . ?
C4 O2 C3 C2 -174.02(19) . . . . ?
O1 C2 C3 O2 62.1(2) . . . . ?
C3 O2 C4 C5 160.4(2) . . . . ?
C6 O3 C5 C4 168.6(2) . . . . ?
O2 C4 C5 O3 -65.4(3) . . . . ?
C5 O3 C6 C7 -169.7(2) . . . . ?
C8 O4 C7 C6 -163.1(2) . . . . ?
O3 C6 C7 O4 69.1(3) . . . . ?
C7 O4 C8 C9 172.24(19) . . . . ?
C10 O5 C9 C8 169.0(2) . . . . ?
O4 C8 C9 O5 -62.7(3) . . . . ?
C9 O5 C10 C11 13.9(3) . . . . ?
C9 O5 C10 C1 -165.70(19) . . . . ?
C18 C1 C10 C11 0.8(3) . . . . ?
O1 C1 C10 C11 -179.4(2) . . . . ?
C18 C1 C10 O5 -179.5(2) . . . . ?
O1 C1 C10 O5 0.3(3) . . . . ?
O5 C10 C11 C12 179.1(2) . . . . ?
C1 C10 C11 C12 -1.2(3) . . . . ?
C10 C11 C12 C13 -178.3(2) . . . . ?
C10 C11 C12 C17 0.6(3) . . . . ?
C11 C12 C13 C14 179.0(2) . . . . ?
C17 C12 C13 C14 0.2(4) . . . . ?
C12 C13 C14 C15 -0.1(4) . . . . ?
C13 C14 C15 C16 -0.2(4) . . . . ?
C14 C15 C16 C17 0.5(4) . . . . ?
C15 C16 C17 C12 -0.3(4) . . . . ?
C15 C16 C17 C18 -179.8(2) . . . . ?
C13 C12 C17 C16 0.0(3) . . . . ?
C11 C12 C17 C16 -178.9(2) . . . . ?
C13 C12 C17 C18 179.5(2) . . . . ?
C11 C12 C17 C18 0.6(3) . . . . ?
O1 C1 C18 C17 -179.4(2) . . . . ?
C10 C1 C18 C17 0.4(3) . . . . ?
C16 C17 C18 C1 178.4(2) . . . . ?
C12 C17 C18 C1 -1.0(3) . . . . ?
O6 N4 C19 N1 175.2(2) . . . . ?
O6 N4 C19 C20 -1.5(2) . . . . ?
O6 N3 C20 N2 -177.0(2) . . . . ?
O6 N3 C20 C19 -1.0(2) . . . . ?
N4 C19 C20 N3 1.7(3) . . . . ?
N1 C19 C20 N3 -174.9(2) . . . . ?
N4 C19 C20 N2 177.5(2) . . . . ?
N1 C19 C20 N2 1.0(4) . . . . ?

loop_
_cod_related_entry_id
_cod_related_entry_database
_cod_related_entry_code
1 ChemSpider 30653719
